data_1522844
loop_
_publ_author_name
'Schlueter, A.W.'
'Jacobson, R.A.'

_publ_section_title
;
 The crystal structure of pentameric phosphorus nitride dichloride, (P N
 Cl2)5
;
_journal_name_full
;
Journal of the Chemical Society A: Inorganic, Physical, Theoretical (1966-1971)
;
_journal_page_first 2317
_journal_page_last 2325
_journal_volume 1968
_journal_year 1968
_chemical_formula_sum 'Cl10 N5 P5'
_chemical_name_systematic '(P N Cl2)5'
_space_group_IT_number 19
_symmetry_space_group_name_Hall 'P 2ac 2ab'
_symmetry_space_group_name_H-M 'P 21 21 21'
_cell_angle_alpha 90
_cell_angle_beta 90
_cell_angle_gamma 90
_cell_formula_units_Z 4
_cell_length_a 15.48
_cell_length_b 19.44
_cell_length_c 6.26
_cell_volume 1883.829
_citation_journal_id_ASTM JCSIAP
_cod_data_source_file Schlueter_JCSIAP_1968_269.cif
_cod_data_source_block Cl10N5P5
_cod_database_code 1522844

loop_
_symmetry_equiv_pos_as_xyz
x,y,z
-x+1/2,-y,z+1/2
x+1/2,-y+1/2,-z
-x,y+1/2,-z+1/2

loop_
_atom_site_label
_atom_site_type_symbol
_atom_site_fract_x
_atom_site_fract_y
_atom_site_fract_z
_atom_site_occupancy
_atom_site_U_iso_or_equiv
P3 P+5 0.00417 0.24112 0.85156 1 0.0
P1 P+5 0.08245 0.01793 0.66797 1 0.0
Cl6 Cl-1 0.07558 -0.00683 0.36174 1 0.0
P4 P+5 -0.11967 0.13675 0.00801 1 0.0
Cl5 Cl-1 -0.12069 -0.08362 0.015 1 0.0
P5 P+5 -0.08817 -0.0025 0.84797 1 0.0
Cl7 Cl-1 0.16581 0.17992 0.3628 1 0.0
Cl2 Cl-1 0.25691 0.15987 0.7895 1 0.0
Cl9 Cl-1 -0.2286 0.17062 0.8826 1 0.0
N3 N-3 -0.0446 0.17769 0.9316 1 0.0
Cl10 Cl-1 -0.16091 -0.01031 0.5969 1 0.0
Cl1 Cl-1 0.1853 -0.03198 0.7623 1 0.0
N2 N-3 0.096 0.09471 0.6854 1 0.0
N4 N-3 -0.1155 0.05935 0.9788 1 0.0
N5 N-3 0.00654 -0.0139 0.7862 1 0.0
Cl8 Cl-1 -0.06543 0.29474 0.6463 1 0.0
P2 P+5 0.14009 0.16339 0.66596 1 0.0
Cl3 Cl-1 0.02161 0.30804 0.0795 1 0.0
Cl4 Cl-1 -0.13842 0.1521 0.3109 1 0.0
N1 N-3 0.095 0.22766 0.7552 1 0.0
